data_2239958
loop_
_publ_author_name
'Smith, Graham'

_publ_section_title
;
 Crystal structure of the magnesium salt of the herbicide 2,4-D:
 pentaaqua[(2,4-dichlorophenoxy)acetato-\k<i>O</i>]magnesium
 (2,4-dichlorophenoxy)acetate hemihydrate
;
_journal_coeditor_code WM5045
_journal_issue 10
_journal_name_full 'Acta Crystallographica Section E'
_journal_page_first 161
_journal_page_last 163
_journal_paper_doi 10.1107/S1600536814019357
_journal_volume 70
_journal_year 2014
_chemical_formula_iupac '[Mg (C8 H5 Cl2 O3) (H2 O)5] (C8 H5 Cl2 O3), 0.5H2 O'
_chemical_formula_moiety 'C8 H15 Cl2 Mg O8, C8 H5 Cl2 O3, 0.5(H2 O)'
_chemical_formula_sum 'C16 H21 Cl4 Mg O11.5'
_chemical_formula_weight 563.44
_chemical_name_common 'magnesium bis[(2,4-dichlorophenoxy)acetate] 0.5hydrate'
_chemical_name_systematic
;
Pentaaqua[(2,4-dichlorophenoxy)acetato-\k<i>O</i>]magnesium
(2,4-dichlorophenoxy)acetate hemihydrate
;
_space_group_IT_number 2
_symmetry_cell_setting triclinic
_symmetry_space_group_name_Hall '-P 1'
_symmetry_space_group_name_H-M 'P -1'
_atom_sites_solution_hydrogens geom
_atom_sites_solution_primary direct
_atom_sites_solution_secondary difmap
_audit_creation_method SHELXL-97
_cell_angle_alpha 91.266(6)
_cell_angle_beta 94.341(6)
_cell_angle_gamma 94.250(6)
_cell_formula_units_Z 2
_cell_length_a 7.3551(6)
_cell_length_b 7.6579(5)
_cell_length_c 20.7878(14)
_cell_measurement_reflns_used 1889
_cell_measurement_temperature 200.0(10)
_cell_measurement_theta_max 27.19
_cell_measurement_theta_min 3.53
_cell_volume 1163.84(15)
_computing_cell_refinement 'CrysAlis PRO (Agilent, 2013)'
_computing_data_collection 'CrysAlis PRO (Agilent, 2013)'
_computing_data_reduction 'CrysAlis PRO (Agilent, 2013)'
_computing_molecular_graphics 'PLATON (Spek, 2009)'
_computing_publication_material 'PLATON (Spek, 2009)'
_computing_structure_refinement 'SHELXL97 (Sheldrick, 2008) within WinGX (Farrugia, 2012)'
_computing_structure_solution 'SHELXS97 (Sheldrick, 2008)'
_diffrn_ambient_temperature 200.0(10)
_diffrn_detector_area_resol_mean 16.077
_diffrn_measured_fraction_theta_full 0.998
_diffrn_measured_fraction_theta_max 0.998
_diffrn_measurement_device_type 'Oxford Diffraction Gemini-S CCD-detector'
_diffrn_measurement_method '\w scans'
_diffrn_radiation_monochromator graphite
_diffrn_radiation_source 'Enhance (Mo) X-ray source'
_diffrn_radiation_type MoK\a
_diffrn_radiation_wavelength 0.71073
_diffrn_reflns_av_R_equivalents 0.0291
_diffrn_reflns_av_sigmaI/netI 0.0525
_diffrn_reflns_limit_h_max 9
_diffrn_reflns_limit_h_min -8
_diffrn_reflns_limit_k_max 8
_diffrn_reflns_limit_k_min -9
_diffrn_reflns_limit_l_max 25
_diffrn_reflns_limit_l_min -16
_diffrn_reflns_number 7636
_diffrn_reflns_theta_full 26.00
_diffrn_reflns_theta_max 26.00
_diffrn_reflns_theta_min 3.27
_diffrn_standards_number 0
_exptl_absorpt_coefficient_mu 0.592
_exptl_absorpt_correction_T_max 0.980
_exptl_absorpt_correction_T_min 0.970
_exptl_absorpt_correction_type multi-scan
_exptl_absorpt_process_details '(<i>CrysAlis PRO</i>; Agilent, 2013)'
_exptl_crystal_colour colourless
_exptl_crystal_density_diffrn 1.608
_exptl_crystal_density_method 'not measured'
_exptl_crystal_description lath
_exptl_crystal_F_000 578
_exptl_crystal_size_max 0.40
_exptl_crystal_size_mid 0.12
_exptl_crystal_size_min 0.10
_refine_diff_density_max 0.693
_refine_diff_density_min -0.513
_refine_ls_extinction_method none
_refine_ls_goodness_of_fit_ref 1.035
_refine_ls_hydrogen_treatment mixed
_refine_ls_matrix_type full
_refine_ls_number_parameters 334
_refine_ls_number_reflns 4575
_refine_ls_number_restraints 12
_refine_ls_restrained_S_all 1.036
_refine_ls_R_factor_all 0.0712
_refine_ls_R_factor_gt 0.0495
_refine_ls_shift/su_max 0.001
_refine_ls_shift/su_mean 0.000
_refine_ls_structure_factor_coef Fsqd
_refine_ls_weighting_details 'calc w=1/[\s^2^(Fo^2^)+(0.0344P)^2^+0.6822P] where P=(Fo^2^+2Fc^2^)/3'
_refine_ls_weighting_scheme calc
_refine_ls_wR_factor_gt 0.0951
_refine_ls_wR_factor_ref 0.1071
_reflns_number_gt 3458
_reflns_number_total 4575
_reflns_threshold_expression I>2\s(I)
_cod_data_source_file wm5045sup1.cf
_cod_data_source_block I
_cod_depositor_comments 'Adding full bibliography for 2239958.cif.'
_cod_original_cell_volume 1163.84(14)
_cod_database_code 2239958
_cod_database_fobs_code 2239958

loop_
_symmetry_equiv_pos_as_xyz
'x, y, z'
'-x, -y, -z'

loop_
_atom_site_aniso_label
_atom_site_aniso_U_11
_atom_site_aniso_U_22
_atom_site_aniso_U_33
_atom_site_aniso_U_12
_atom_site_aniso_U_13
_atom_site_aniso_U_23
Cl2A 0.1102(8) 0.0252(4) 0.0356(5) 0.0087(5) -0.0197(5) 0.0018(3)
Cl4A 0.0416(5) 0.0557(5) 0.0268(4) 0.0087(4) -0.0071(3) 0.0001(4)
Mg1 0.0359(5) 0.0197(5) 0.0251(5) -0.0003(4) -0.0017(4) 0.0002(4)
O1W 0.0516(14) 0.0262(12) 0.0373(13) 0.0055(10) -0.0121(10) -0.0075(10)
O2W 0.0436(13) 0.0400(14) 0.0434(14) 0.0202(11) -0.0164(10) -0.0166(11)
O3W 0.0561(14) 0.0208(11) 0.0348(13) 0.0009(10) -0.0169(10) -0.0010(10)
O4W 0.0464(13) 0.0290(12) 0.0309(12) 0.0021(10) 0.0042(10) 0.0036(10)
O5W 0.082(2) 0.095(3) 0.0573(19) -0.0509(18) 0.0218(16) -0.0094(17)
O11A 0.0489(12) 0.0209(10) 0.0232(10) 0.0040(9) -0.0023(8) 0.0071(8)
O13A 0.0628(15) 0.0246(12) 0.0295(12) -0.0012(10) -0.0020(10) 0.0065(9)
O14A 0.0907(19) 0.0218(12) 0.0419(14) 0.0064(12) -0.0159(12) 0.0106(10)
C1A 0.0289(15) 0.0283(16) 0.0234(15) 0.0018(12) 0.0010(11) 0.0055(12)
C2A 0.0371(17) 0.0261(16) 0.0238(15) 0.0014(13) 0.0007(12) 0.0020(12)
C3A 0.0342(16) 0.0314(17) 0.0296(16) 0.0079(13) 0.0013(12) 0.0088(13)
C4A 0.0266(15) 0.0413(18) 0.0216(15) 0.0028(13) -0.0005(11) 0.0024(13)
C5A 0.0363(17) 0.0318(17) 0.0324(17) -0.0004(13) -0.0006(13) -0.0040(13)
C6A 0.0386(17) 0.0265(16) 0.0312(17) 0.0007(13) 0.0016(13) 0.0066(13)
C12A 0.0438(18) 0.0188(15) 0.0302(16) 0.0040(13) 0.0015(13) 0.0070(12)
C13A 0.0425(18) 0.0249(16) 0.0299(17) 0.0063(13) 0.0025(13) 0.0065(13)
Cl2B 0.0899(7) 0.0302(5) 0.0493(5) 0.0140(4) 0.0029(5) 0.0068(4)
Cl4B 0.0388(5) 0.0653(6) 0.0332(4) 0.0054(4) -0.0018(3) 0.0070(4)
O11B 0.0491(13) 0.0354(13) 0.0278(12) 0.0029(10) -0.0017(9) 0.0037(9)
O13B 0.0471(14) 0.0538(16) 0.0409(14) -0.0040(12) -0.0052(10) 0.0117(12)
O14B 0.0687(17) 0.0742(19) 0.0330(14) 0.0209(14) -0.0021(11) -0.0153(13)
C1B 0.0288(16) 0.0316(17) 0.0314(17) 0.0016(13) 0.0049(12) 0.0051(13)
C2B 0.0362(17) 0.0245(16) 0.0380(18) 0.0055(13) 0.0075(13) 0.0051(13)
C3B 0.0339(17) 0.0333(18) 0.0351(18) 0.0024(13) 0.0040(13) -0.0014(13)
C4B 0.0259(16) 0.0419(19) 0.0298(17) 0.0047(13) 0.0018(12) 0.0058(14)
C5B 0.0335(17) 0.0345(18) 0.0389(18) 0.0049(14) 0.0021(13) 0.0091(14)
C6B 0.0411(18) 0.0278(17) 0.0380(18) 0.0039(14) 0.0017(13) 0.0024(14)
C12B 0.0383(18) 0.0406(19) 0.0339(18) 0.0043(14) 0.0042(13) 0.0005(14)
C13B 0.0361(18) 0.060(2) 0.0287(18) 0.0055(17) 0.0094(13) -0.0006(17)
O6W 0.044(3) 0.032(3) 0.047(3) 0.000(2) 0.003(2) 0.004(2)

loop_
_atom_site_type_symbol
_atom_site_label
_atom_site_fract_x
_atom_site_fract_y
_atom_site_fract_z
_atom_site_U_iso_or_equiv
_atom_site_thermal_displace_type
_atom_site_calc_flag
_atom_site_refinement_flags
_atom_site_occupancy
Cl Cl2A 0.32241(15) 1.10346(11) 0.21550(4) 0.0581(3) Uani d . 1.000
Cl Cl4A 0.09192(10) 0.77979(11) -0.01112(4) 0.0416(3) Uani d . 1.000
Mg Mg1 0.64072(13) 0.28185(12) 0.42864(4) 0.0272(3) Uani d . 1.000
O O1W 0.7607(3) 0.4533(3) 0.50028(11) 0.0392(8) Uani d D 1.000
O O2W 0.7909(3) 0.0906(3) 0.47054(11) 0.0428(8) Uani d D 1.000
O O3W 0.5253(3) 0.0856(3) 0.36448(10) 0.0384(7) Uani d D 1.000
O O4W 0.4292(3) 0.2243(3) 0.48859(10) 0.0354(7) Uani d D 1.000
O O5W 0.8325(4) 0.3474(5) 0.36472(14) 0.0803(14) Uani d D 1.000
O O11A 0.3737(3) 0.7518(2) 0.26146(9) 0.0311(6) Uani d . 1.000
O O13A 0.5235(3) 0.7438(3) 0.38384(10) 0.0394(8) Uani d . 1.000
O O14A 0.4784(3) 0.4541(3) 0.38457(11) 0.0523(9) Uani d . 1.000
C C1A 0.3065(4) 0.7496(4) 0.19790(13) 0.0269(9) Uani d . 1.000
C C2A 0.2754(4) 0.9101(4) 0.17018(13) 0.0291(9) Uani d . 1.000
C C3A 0.2087(4) 0.9207(4) 0.10640(14) 0.0314(9) Uani d . 1.000
C C4A 0.1726(4) 0.7682(4) 0.06967(13) 0.0299(9) Uani d . 1.000
C C5A 0.2025(4) 0.6081(4) 0.09524(14) 0.0339(10) Uani d . 1.000
C C6A 0.2687(4) 0.5993(4) 0.15926(14) 0.0322(10) Uani d . 1.000
C C12A 0.3942(4) 0.5832(4) 0.28841(13) 0.0308(9) Uani d . 1.000
C C13A 0.4716(4) 0.5993(4) 0.35773(14) 0.0322(10) Uani d . 1.000
Cl Cl2B 1.16172(14) 0.63544(11) 0.80594(4) 0.0560(3) Uani d . 1.000
Cl Cl4B 1.41057(11) 0.24035(12) 0.99966(4) 0.0459(3) Uani d . 1.000
O O11B 1.1112(3) 0.3112(3) 0.73144(10) 0.0377(7) Uani d . 1.000
O O13B 0.9449(3) 0.3560(3) 0.61359(11) 0.0479(8) Uani d . 1.000
O O14B 0.9418(3) 0.0723(4) 0.58839(11) 0.0584(10) Uani d . 1.000
C C1B 1.1820(4) 0.2850(4) 0.79283(14) 0.0304(10) Uani d . 1.000
C C2B 1.2150(4) 0.4327(4) 0.83429(15) 0.0324(10) Uani d . 1.000
C C3B 1.2847(4) 0.4191(4) 0.89740(14) 0.0341(10) Uani d . 1.000
C C4B 1.3236(4) 0.2574(4) 0.91982(14) 0.0324(10) Uani d . 1.000
C C5B 1.2948(4) 0.1096(4) 0.88026(15) 0.0354(10) Uani d . 1.000
C C6B 1.2253(4) 0.1242(4) 0.81655(15) 0.0356(10) Uani d . 1.000
C C12B 1.0691(4) 0.1584(4) 0.69131(14) 0.0375(11) Uani d . 1.000
C C13B 0.9786(4) 0.2045(5) 0.62639(15) 0.0412(11) Uani d . 1.000
O O6W 0.1369(6) 0.2203(6) 0.3500(2) 0.0411(17) Uani d DP 0.500
H H3A 0.18810 1.03100 0.08830 0.0380 Uiso c R 1.000
H H5A 0.17800 0.50420 0.06930 0.0410 Uiso c R 1.000
H H6A 0.28850 0.48840 0.17700 0.0390 Uiso c R 1.000
H H11W 0.828(4) 0.423(5) 0.5331(13) 0.0590 Uiso d D 1.000
H H12A 0.47650 0.51830 0.26280 0.0370 Uiso c R 1.000
H H12W 0.713(5) 0.549(3) 0.5108(17) 0.0590 Uiso d D 1.000
H H13A 0.27360 0.51580 0.28600 0.0370 Uiso c R 1.000
H H21W 0.838(5) 0.089(5) 0.5105(10) 0.0640 Uiso d D 1.000
H H22W 0.869(4) 0.035(5) 0.4497(16) 0.0640 Uiso d D 1.000
H H31W 0.511(5) -0.028(2) 0.3660(17) 0.0580 Uiso d D 1.000
H H32W 0.464(4) 0.108(5) 0.3286(12) 0.0580 Uiso d D 1.000
H H41W 0.451(4) 0.245(5) 0.5307(9) 0.0530 Uiso d D 1.000
H H42W 0.371(4) 0.120(3) 0.4861(17) 0.0530 Uiso d D 1.000
H H51W 0.912(6) 0.275(6) 0.382(3) 0.1210 Uiso d D 1.000
H H52W 0.900(6) 0.447(4) 0.363(2) 0.1210 Uiso d D 1.000
H H3B 1.30550 0.52030 0.92500 0.0410 Uiso c R 1.000
H H5B 1.32220 -0.00140 0.89630 0.0430 Uiso c R 1.000
H H6B 1.20730 0.02270 0.78900 0.0430 Uiso c R 1.000
H H12B 0.98600 0.07460 0.71280 0.0450 Uiso c R 1.000
H H13B 1.18280 0.10110 0.68470 0.0450 Uiso c R 1.000
H H61W 0.126(10) 0.131(7) 0.378(3) 0.0620 Uiso d DP 0.500
H H62W 0.230(7) 0.296(7) 0.365(3) 0.0620 Uiso d DP 0.500

loop_
_atom_type_symbol
_atom_type_description
_atom_type_scat_dispersion_real
_atom_type_scat_dispersion_imag
_atom_type_scat_source
C C 0.0033 0.0016 'International Tables Vol C Tables 4.2.6.8 and 6.1.1.4'
H H 0.0000 0.0000 'International Tables Vol C Tables 4.2.6.8 and 6.1.1.4'
O O 0.0106 0.0060 'International Tables Vol C Tables 4.2.6.8 and 6.1.1.4'
Mg Mg 0.0486 0.0363 'International Tables Vol C Tables 4.2.6.8 and 6.1.1.4'
Cl Cl 0.1484 0.1585 'International Tables Vol C Tables 4.2.6.8 and 6.1.1.4'

loop_
_geom_angle_atom_site_label_1
_geom_angle_atom_site_label_2
_geom_angle_atom_site_label_3
_geom_angle
_geom_angle_publ_flag
O1W Mg1 O2W 87.62(10) no
O1W Mg1 O3W 173.07(10) no
O1W Mg1 O4W 87.94(9) no
O1W Mg1 O5W 93.97(12) no
O1W Mg1 O14A 96.53(10) no
O2W Mg1 O3W 86.18(9) no
O2W Mg1 O4W 90.97(9) no
O2W Mg1 O5W 93.47(12) no
O2W Mg1 O14A 175.40(10) no
O3W Mg1 O4W 89.06(9) no
O3W Mg1 O5W 89.51(12) no
O3W Mg1 O14A 89.56(10) no
O4W Mg1 O5W 175.23(12) no
O4W Mg1 O14A 87.21(10) no
O5W Mg1 O14A 88.23(12) no
C1A O11A C12A 115.3(2) no
Mg1 O14A C13A 146.3(2) no
H11W O1W H12W 108(3) no
Mg1 O1W H11W 124(3) no
Mg1 O1W H12W 122(2) no
H21W O2W H22W 102(3) no
Mg1 O2W H21W 127(2) no
Mg1 O2W H22W 123(2) no
Mg1 O3W H31W 134(2) no
Mg1 O3W H32W 122(2) no
H31W O3W H32W 103(3) no
Mg1 O4W H41W 119(2) no
Mg1 O4W H42W 120(2) no
H41W O4W H42W 104(3) no
H51W O5W H52W 103(4) no
Mg1 O5W H51W 93(3) no
Mg1 O5W H52W 128(3) no
C1B O11B C12B 116.2(2) no
H61W O6W H62W 109(6) no
C2A C1A C6A 117.7(3) no
O11A C1A C6A 124.6(3) no
O11A C1A C2A 117.6(2) no
Cl2A C2A C1A 120.1(2) no
C1A C2A C3A 121.7(3) no
Cl2A C2A C3A 118.2(2) no
C2A C3A C4A 118.8(3) no
C3A C4A C5A 121.1(3) no
Cl4A C4A C3A 119.3(2) no
Cl4A C4A C5A 119.6(2) no
C4A C5A C6A 119.5(3) no
C1A C6A C5A 121.2(3) no
O11A C12A C13A 111.3(2) no
O14A C13A C12A 113.2(3) no
O13A C13A C12A 121.7(3) no
O13A C13A O14A 125.1(3) no
C2A C3A H3A 121.00 no
C4A C3A H3A 121.00 no
C6A C5A H5A 120.00 no
C4A C5A H5A 120.00 no
C5A C6A H6A 119.00 no
C1A C6A H6A 119.00 no
O11A C12A H12A 109.00 no
O11A C12A H13A 109.00 no
C13A C12A H13A 109.00 no
H12A C12A H13A 108.00 no
C13A C12A H12A 109.00 no
O11B C1B C2B 117.1(3) no
O11B C1B C6B 124.8(3) no
C2B C1B C6B 118.0(3) no
Cl2B C2B C1B 119.0(2) no
Cl2B C2B C3B 119.6(2) no
C1B C2B C3B 121.4(3) no
C2B C3B C4B 119.2(3) no
Cl4B C4B C3B 119.2(2) no
Cl4B C4B C5B 119.8(2) no
C3B C4B C5B 121.0(3) no
C4B C5B C6B 119.5(3) no
C1B C6B C5B 120.8(3) no
O11B C12B C13B 110.8(3) no
O13B C13B C12B 122.0(3) no
O14B C13B C12B 113.0(3) no
O13B C13B O14B 125.0(3) no
C2B C3B H3B 120.00 no
C4B C3B H3B 120.00 no
C4B C5B H5B 120.00 no
C6B C5B H5B 120.00 no
C5B C6B H6B 120.00 no
C1B C6B H6B 120.00 no
O11B C12B H12B 110.00 no
O11B C12B H13B 109.00 no
C13B C12B H13B 110.00 no
H12B C12B H13B 108.00 no
C13B C12B H12B 109.00 no

loop_
_geom_bond_atom_site_label_1
_geom_bond_atom_site_label_2
_geom_bond_distance
_geom_bond_publ_flag
Mg1 O1W 2.065(2) no
Mg1 O4W 2.094(2) no
Mg1 O5W 2.053(3) no
Mg1 O14A 2.031(2) no
Mg1 O2W 2.067(2) no
Mg1 O3W 2.076(2) no
Cl2A C2A 1.736(3) no
Cl4A C4A 1.745(3) no
Cl2B C2B 1.734(3) no
Cl4B C4B 1.744(3) no
O11A C1A 1.375(3) no
O11A C12A 1.432(3) no
O13A C13A 1.243(4) no
O14A C13A 1.258(4) no
O1W H12W 0.87(3) no
O1W H11W 0.86(3) no
O2W H22W 0.87(3) no
O2W H21W 0.88(2) no
O3W H31W 0.870(16) no
O3W H32W 0.87(3) no
O4W H42W 0.88(2) no
O4W H41W 0.89(2) no
O5W H51W 0.90(5) no
O5W H52W 0.88(4) no
O11B C1B 1.366(4) no
O11B C12B 1.423(4) no
O13B C13B 1.235(4) no
O14B C13B 1.270(5) no
O6W H61W 0.91(6) no
O6W H62W 0.90(6) no
C1A C6A 1.388(4) no
C1A C2A 1.396(4) no
C2A C3A 1.385(4) no
C3A C4A 1.379(4) no
C4A C5A 1.373(4) no
C5A C6A 1.387(4) no
C12A C13A 1.508(4) no
C3A H3A 0.9500 no
C5A H5A 0.9500 no
C6A H6A 0.9500 no
C12A H12A 0.9900 no
C12A H13A 0.9900 no
C1B C6B 1.386(4) no
C1B C2B 1.402(4) no
C2B C3B 1.381(4) no
C3B C4B 1.375(4) no
C4B C5B 1.378(4) no
C5B C6B 1.393(4) no
C12B C13B 1.520(4) no
C3B H3B 0.9500 no
C5B H5B 0.9500 no
C6B H6B 0.9500 no
C12B H13B 0.9900 no
C12B H12B 0.9900 no

loop_
_geom_hbond_atom_site_label_D
_geom_hbond_atom_site_label_H
_geom_hbond_atom_site_label_A
_geom_hbond_site_symmetry_A
_geom_hbond_distance_DH
_geom_hbond_distance_HA
_geom_hbond_distance_DA
_geom_hbond_angle_DHA
_geom_hbond_publ_flag
O1W H11W O13B . 0.86(3) 1.92(3) 2.772(3) 171(3) yes
O1W H12W O4W 2_666 0.87(3) 2.09(3) 2.939(3) 165(3) yes
O2W H21W O14B . 0.88(2) 1.75(2) 2.623(3) 176(3) yes
O2W H22W O14B 2_756 0.87(3) 1.88(3) 2.754(3) 173(3) yes
O3W H31W O13A 1_545 0.870(16) 1.802(17) 2.656(3) 167(3) yes
O3W H32W Cl2A 1_545 0.87(3) 2.50(3) 3.345(2) 165(3) yes
O4W H41W O13A 2_666 0.89(2) 1.772(19) 2.652(3) 172(4) yes
O4W H42W O2W 2_656 0.88(2) 2.19(3) 2.980(3) 151(3) yes
O5W H51W O6W 1_655 0.90(5) 1.90(6) 2.543(5) 127(4) yes
O5W H52W O13B 2_766 0.88(4) 1.86(4) 2.708(4) 162(4) yes
O6W H61W O14B 2_656 0.91(6) 1.77(6) 2.654(5) 162(7) yes
O6W H62W O14A . 0.90(6) 2.12(5) 3.006(5) 168(5) yes

loop_
_geom_torsion_atom_site_label_1
_geom_torsion_atom_site_label_2
_geom_torsion_atom_site_label_3
_geom_torsion_atom_site_label_4
_geom_torsion
_geom_torsion_publ_flag
O1W Mg1 O14A C13A 56.7(4) no
O3W Mg1 O14A C13A -126.6(4) no
O4W Mg1 O14A C13A 144.3(4) no
O5W Mg1 O14A C13A -37.1(4) no
C12A O11A C1A C2A 176.9(3) no
C12A O11A C1A C6A -3.6(4) no
C1A O11A C12A C13A 179.0(2) no
Mg1 O14A C13A O13A -60.7(5) no
Mg1 O14A C13A C12A 118.7(3) no
C12B O11B C1B C2B -176.6(3) no
C12B O11B C1B C6B 4.3(4) no
C1B O11B C12B C13B 175.7(2) no
C6A C1A C2A C3A 0.2(4) no
O11A C1A C6A C5A -179.4(3) no
C2A C1A C6A C5A 0.1(4) no
O11A C1A C2A C3A 179.7(3) no
C6A C1A C2A Cl2A -179.2(2) no
O11A C1A C2A Cl2A 0.3(4) no
Cl2A C2A C3A C4A 179.3(2) no
C1A C2A C3A C4A -0.1(5) no
C2A C3A C4A Cl4A -179.0(2) no
C2A C3A C4A C5A -0.3(4) no
C3A C4A C5A C6A 0.6(5) no
Cl4A C4A C5A C6A 179.2(2) no
C4A C5A C6A C1A -0.4(4) no
O11A C12A C13A O13A -5.8(4) no
O11A C12A C13A O14A 174.8(2) no
O11B C1B C2B Cl2B 0.9(4) no
O11B C1B C2B C3B 179.4(3) no
C6B C1B C2B Cl2B -179.9(2) no
C6B C1B C2B C3B -1.4(4) no
O11B C1B C6B C5B -179.1(3) no
C2B C1B C6B C5B 1.7(4) no
Cl2B C2B C3B C4B 178.9(2) no
C1B C2B C3B C4B 0.4(5) no
C2B C3B C4B Cl4B -179.7(2) no
C2B C3B C4B C5B 0.3(4) no
Cl4B C4B C5B C6B 180.0(2) no
C3B C4B C5B C6B 0.0(5) no
C4B C5B C6B C1B -1.1(5) no
O11B C12B C13B O13B -1.9(4) no
O11B C12B C13B O14B 178.7(2) no
